data_7048263
loop_
_publ_author_name
'Hsieh, Chang-Chih'
'Liu, Yu-Chiao'
'Tseng, Mei-Chun'
'Chiang, Ming-Hsi'
'Horng, Yih-Chern'

_publ_section_title
;
 Dioxygen activation by a dinuclear thiolate-ligated Fe(ii) complex.
;
_journal_issue 2
_journal_name_full 'Dalton transactions (Cambridge, England : 2003)'
_journal_page_first 379
_journal_page_last 386
_journal_paper_doi 10.1039/c8dt04491k
_journal_volume 48
_journal_year 2019
_chemical_formula_sum 'C52 H44 Fe2 N8 O4 S4'
_chemical_formula_weight 1084.89
_space_group_IT_number 14
_space_group_name_Hall '-P 2yn'
_space_group_name_H-M_alt 'P 1 21/n 1'
_symmetry_cell_setting monoclinic
_symmetry_space_group_name_Hall '-P 2yn'
_symmetry_space_group_name_H-M 'P 1 21/n 1'
_atom_sites_solution_hydrogens geom
_atom_sites_solution_primary direct
_atom_sites_solution_secondary difmap
_audit_creation_method SHELXL-97
_audit_update_record
;
2018-04-19 deposited with the CCDC.
2018-11-27 downloaded from the CCDC.
;
_cell_angle_alpha 90.00
_cell_angle_beta 105.382(3)
_cell_angle_gamma 90.00
_cell_formula_units_Z 2
_cell_length_a 11.1144(6)
_cell_length_b 15.7599(7)
_cell_length_c 14.9052(7)
_cell_measurement_reflns_used 5688
_cell_measurement_temperature 150(2)
_cell_measurement_theta_max 27.82
_cell_measurement_theta_min 2.30
_cell_volume 2517.3(2)
_computing_cell_refinement 'APEX2 v1.0-22'
_computing_data_collection 'APEX2 v1.0-22 (Bruker, 2004)'
_computing_data_reduction 'APEX2 v1.0-22'
_computing_molecular_graphics 'SHELXTL 5.1'
_computing_publication_material 'SHELXTL 5.1'
_computing_structure_refinement 'SHELXTL 5.1'
_computing_structure_solution 'SHELXTL 5.1 (Sheldrick, 1998)'
_diffrn_ambient_temperature 150(2)
_diffrn_measured_fraction_theta_full 0.997
_diffrn_measured_fraction_theta_max 0.997
_diffrn_measurement_device_type 'Bruker SMART APEX II'
_diffrn_measurement_method /w
_diffrn_radiation_monochromator graphite
_diffrn_radiation_source 'fine-focus sealed tube'
_diffrn_radiation_type MoK\a
_diffrn_radiation_wavelength 0.71073
_diffrn_reflns_av_R_equivalents 0.0474
_diffrn_reflns_av_sigmaI/netI 0.0431
_diffrn_reflns_limit_h_max 15
_diffrn_reflns_limit_h_min -14
_diffrn_reflns_limit_k_max 20
_diffrn_reflns_limit_k_min -21
_diffrn_reflns_limit_l_max 20
_diffrn_reflns_limit_l_min -19
_diffrn_reflns_number 29928
_diffrn_reflns_theta_full 28.72
_diffrn_reflns_theta_max 28.72
_diffrn_reflns_theta_min 1.92
_exptl_absorpt_coefficient_mu 0.796
_exptl_absorpt_correction_T_max 0.940
_exptl_absorpt_correction_T_min 0.852
_exptl_absorpt_correction_type multi-scan
_exptl_crystal_colour yellow
_exptl_crystal_density_diffrn 1.431
_exptl_crystal_density_method 'not measured'
_exptl_crystal_description block
_exptl_crystal_F_000 1120
_exptl_crystal_size_max 0.25
_exptl_crystal_size_mid 0.16
_exptl_crystal_size_min 0.07
_refine_diff_density_max 0.377
_refine_diff_density_min -0.373
_refine_diff_density_rms 0.063
_refine_ls_extinction_method none
_refine_ls_goodness_of_fit_ref 0.789
_refine_ls_hydrogen_treatment noref
_refine_ls_matrix_type full
_refine_ls_number_parameters 324
_refine_ls_number_reflns 6489
_refine_ls_number_restraints 0
_refine_ls_restrained_S_all 0.789
_refine_ls_R_factor_all 0.0539
_refine_ls_R_factor_gt 0.0350
_refine_ls_shift/su_max 0.001
_refine_ls_shift/su_mean 0.000
_refine_ls_structure_factor_coef Fsqd
_refine_ls_weighting_details 'calc w=1/[\s^2^(Fo^2^)+(0.1000P)^2^+1.0000P] where P=(Fo^2^+2Fc^2^)/3'
_refine_ls_weighting_scheme calc
_refine_ls_wR_factor_gt 0.1019
_refine_ls_wR_factor_ref 0.1213
_reflns_number_gt 5011
_reflns_number_total 6489
_reflns_threshold_expression >2sigma(I)
_cod_data_source_file c8dt04491k2.cif
_cod_data_source_block Complex1
_cod_depositor_comments 'Adding full bibliography for 7048263--7048266.cif.'
_cod_original_sg_symbol_H-M P2(1)/n
_cod_database_code 7048263

loop_
_symmetry_equiv_pos_as_xyz
'x, y, z'
'-x+1/2, y+1/2, -z+1/2'
'-x, -y, -z'
'x-1/2, -y-1/2, z-1/2'

loop_
_atom_site_label
_atom_site_type_symbol
_atom_site_fract_x
_atom_site_fract_y
_atom_site_fract_z
_atom_site_U_iso_or_equiv
_atom_site_adp_type
_atom_site_occupancy
_atom_site_symmetry_multiplicity
_atom_site_calc_flag
_atom_site_refinement_flags
Fe1 Fe 0.46576(2) 0.104964(17) 0.45802(2) 0.01798(9) Uani 1 1 d .
S1 S 0.56400(4) 0.04301(3) 0.61023(3) 0.01914(12) Uani 1 1 d .
S2 S 0.64139(5) 0.13504(3) 0.40321(4) 0.02431(13) Uani 1 1 d .
C21 C 0.35939(19) 0.39058(14) 0.46701(17) 0.0285(5) Uani 1 1 d .
H21A H 0.3066 0.3407 0.4427 0.034 Uiso 1 1 calc R
H21B H 0.3315 0.4381 0.4230 0.034 Uiso 1 1 calc R
N4 N 0.39778(19) 0.48647(12) 0.59878(15) 0.0329(4) Uani 1 1 d .
C22 C 0.34193(19) 0.41462(13) 0.56056(17) 0.0272(5) Uani 1 1 d .
C24 C 0.2589(3) 0.38824(18) 0.6898(2) 0.0520(8) Uani 1 1 d .
H24 H 0.2109 0.3550 0.7207 0.062 Uiso 1 1 calc R
C23 C 0.2716(2) 0.36422(16) 0.6038(2) 0.0404(6) Uani 1 1 d .
H23 H 0.2328 0.3140 0.5747 0.049 Uiso 1 1 calc R
C25 C 0.3168(3) 0.46080(19) 0.7300(2) 0.0544(9) Uani 1 1 d .
H25 H 0.3102 0.4785 0.7895 0.065 Uiso 1 1 calc R
C26 C 0.3850(3) 0.50778(17) 0.6823(2) 0.0472(7) Uani 1 1 d .
H26 H 0.4250 0.5580 0.7106 0.057 Uiso 1 1 calc R
C20 C 0.53722(17) 0.29381(12) 0.49584(14) 0.0180(4) Uani 1 1 d .
C14 C 0.72812(18) 0.21275(12) 0.47840(15) 0.0215(4) Uani 1 1 d .
C15 C 0.8586(2) 0.20624(14) 0.50550(17) 0.0287(5) Uani 1 1 d .
H15 H 0.8968 0.1579 0.4867 0.034 Uiso 1 1 calc R
C19 C 0.67478(18) 0.28479(12) 0.50931(14) 0.0206(4) Uani 1 1 d .
C16 C 0.9334(2) 0.26775(16) 0.55853(18) 0.0329(5) Uani 1 1 d .
H16 H 1.0215 0.2609 0.5761 0.040 Uiso 1 1 calc R
C18 C 0.75194(19) 0.34729(13) 0.56140(15) 0.0248(4) Uani 1 1 d .
H18 H 0.7153 0.3963 0.5802 0.030 Uiso 1 1 calc R
C17 C 0.8809(2) 0.33921(16) 0.58615(17) 0.0316(5) Uani 1 1 d .
H17 H 0.9322 0.3822 0.6215 0.038 Uiso 1 1 calc R
O2 O 0.47063(13) 0.23419(9) 0.51083(10) 0.0212(3) Uani 1 1 d .
N3 N 0.48927(16) 0.37058(11) 0.47211(13) 0.0221(4) Uani 1 1 d .
C6 C 0.3593(2) 0.10941(13) 0.66830(17) 0.0269(5) Uani 1 1 d .
C1 C 0.4771(2) 0.06966(13) 0.69003(15) 0.0245(4) Uani 1 1 d .
C5 C 0.3130(3) 0.14239(16) 0.7404(2) 0.0415(6) Uani 1 1 d .
H5 H 0.2356 0.1719 0.7253 0.050 Uiso 1 1 calc R
C4 C 0.3772(3) 0.1328(2) 0.8320(2) 0.0525(8) Uani 1 1 d .
H4 H 0.3452 0.1562 0.8797 0.063 Uiso 1 1 calc R
C2 C 0.5392(3) 0.05849(16) 0.78484(16) 0.0355(5) Uani 1 1 d .
H2 H 0.6169 0.0296 0.8015 0.043 Uiso 1 1 calc R
C3 C 0.4885(3) 0.0892(2) 0.85436(19) 0.0504(8) Uani 1 1 d .
H3 H 0.5310 0.0799 0.9178 0.060 Uiso 1 1 calc R
N2 N 0.30654(18) 0.15442(11) 0.35701(13) 0.0286(4) Uani 1 1 d .
C9 C 0.1907(2) 0.13138(14) 0.35800(17) 0.0328(5) Uani 1 1 d .
C8 C 0.17911(19) 0.06032(15) 0.42153(18) 0.0332(5) Uani 1 1 d .
H8A H 0.0986 0.0654 0.4377 0.040 Uiso 1 1 calc R
H8B H 0.1791 0.0056 0.3889 0.040 Uiso 1 1 calc R
C13 C 0.3203(3) 0.21669(15) 0.29876(16) 0.0358(6) Uani 1 1 d .
H13 H 0.4024 0.2330 0.2982 0.043 Uiso 1 1 calc R
C12 C 0.2207(3) 0.25781(17) 0.23987(18) 0.0491(8) Uani 1 1 d .
H12 H 0.2335 0.3016 0.1996 0.059 Uiso 1 1 calc R
C11 C 0.1022(3) 0.23362(18) 0.2411(2) 0.0548(9) Uani 1 1 d .
H11 H 0.0317 0.2604 0.2009 0.066 Uiso 1 1 calc R
C10 C 0.0862(3) 0.17043(17) 0.3006(2) 0.0475(7) Uani 1 1 d .
H10 H 0.0048 0.1537 0.3025 0.057 Uiso 1 1 calc R
N1 N 0.28160(16) 0.06064(12) 0.50731(14) 0.0245(4) Uani 1 1 d .
C7 C 0.27284(19) 0.11902(13) 0.57346(18) 0.0275(5) Uani 1 1 d .
O1 O 0.19389(16) 0.17505(11) 0.55475(15) 0.0424(5) Uani 1 1 d .
H1B H 0.536(2) 0.4141(16) 0.4610(17) 0.024(6) Uiso 1 1 d .
H1A H 0.306(2) 0.0156(18) 0.5287(18) 0.030(7) Uiso 1 1 d .

loop_
_atom_site_aniso_label
_atom_site_aniso_U_11
_atom_site_aniso_U_22
_atom_site_aniso_U_33
_atom_site_aniso_U_23
_atom_site_aniso_U_13
_atom_site_aniso_U_12
Fe1 0.02023(15) 0.01389(15) 0.01950(16) 0.00161(10) 0.00468(11) 0.00149(10)
S1 0.0224(2) 0.0153(2) 0.0188(2) -0.00107(17) 0.00370(17) 0.00126(16)
S2 0.0333(3) 0.0166(2) 0.0288(3) -0.0017(2) 0.0182(2) 0.00014(19)
C21 0.0216(10) 0.0216(10) 0.0417(14) -0.0035(9) 0.0071(9) 0.0049(8)
N4 0.0445(11) 0.0199(9) 0.0426(12) 0.0004(8) 0.0259(9) 0.0008(8)
C22 0.0232(10) 0.0164(9) 0.0464(14) 0.0047(9) 0.0170(9) 0.0050(8)
C24 0.0533(17) 0.0411(15) 0.080(2) 0.0261(15) 0.0505(17) 0.0183(13)
C23 0.0332(12) 0.0269(12) 0.0692(19) 0.0104(12) 0.0276(12) 0.0017(10)
C25 0.082(2) 0.0433(16) 0.0552(19) 0.0134(14) 0.0484(17) 0.0287(15)
C26 0.074(2) 0.0276(12) 0.0508(17) -0.0036(12) 0.0357(15) 0.0064(13)
C20 0.0202(9) 0.0157(8) 0.0197(10) -0.0033(7) 0.0081(7) -0.0009(7)
C14 0.0252(10) 0.0179(9) 0.0257(11) 0.0044(8) 0.0141(8) 0.0026(7)
C15 0.0261(10) 0.0271(11) 0.0380(13) 0.0045(9) 0.0172(9) 0.0070(8)
C19 0.0203(9) 0.0197(9) 0.0243(10) 0.0033(8) 0.0104(7) 0.0027(7)
C16 0.0194(10) 0.0395(13) 0.0413(14) 0.0052(11) 0.0104(9) 0.0029(9)
C18 0.0250(10) 0.0224(10) 0.0286(11) -0.0017(8) 0.0098(8) -0.0005(8)
C17 0.0233(10) 0.0347(12) 0.0365(13) -0.0017(10) 0.0073(9) -0.0053(9)
O2 0.0225(7) 0.0162(6) 0.0282(8) -0.0015(6) 0.0123(6) -0.0004(5)
N3 0.0219(8) 0.0155(8) 0.0313(10) 0.0013(7) 0.0113(7) 0.0021(6)
C6 0.0341(11) 0.0194(10) 0.0341(12) -0.0078(8) 0.0212(9) -0.0094(8)
C1 0.0360(11) 0.0167(9) 0.0227(11) -0.0042(8) 0.0113(8) -0.0077(8)
C5 0.0494(15) 0.0341(13) 0.0533(17) -0.0158(12) 0.0348(13) -0.0138(11)
C4 0.071(2) 0.0530(18) 0.0462(18) -0.0236(14) 0.0390(16) -0.0255(16)
C2 0.0510(14) 0.0333(12) 0.0219(12) -0.0039(9) 0.0092(10) -0.0100(11)
C3 0.078(2) 0.0540(17) 0.0232(13) -0.0118(12) 0.0200(13) -0.0282(16)
N2 0.0367(10) 0.0207(8) 0.0230(9) -0.0016(7) -0.0017(7) 0.0083(7)
C9 0.0301(11) 0.0238(10) 0.0363(13) -0.0076(9) -0.0056(9) 0.0086(9)
C8 0.0181(9) 0.0270(11) 0.0486(15) -0.0065(10) -0.0014(9) 0.0015(8)
C13 0.0579(15) 0.0260(11) 0.0199(11) 0.0001(9) 0.0043(10) 0.0116(10)
C12 0.086(2) 0.0313(13) 0.0212(12) -0.0001(10) -0.0004(12) 0.0276(14)
C11 0.069(2) 0.0410(15) 0.0367(15) -0.0074(12) -0.0165(13) 0.0324(14)
C10 0.0402(14) 0.0379(14) 0.0501(16) -0.0088(12) -0.0129(12) 0.0174(11)
N1 0.0224(8) 0.0175(8) 0.0332(10) -0.0013(7) 0.0066(7) 0.0035(7)
C7 0.0208(10) 0.0210(10) 0.0443(14) -0.0028(9) 0.0150(9) -0.0025(8)
O1 0.0290(8) 0.0291(9) 0.0716(13) -0.0093(9) 0.0176(8) 0.0071(7)

loop_
_atom_type_symbol
_atom_type_description
_atom_type_scat_dispersion_real
_atom_type_scat_dispersion_imag
_atom_type_scat_source
C C 0.0033 0.0016 'International Tables Vol C Tables 4.2.6.8 and 6.1.1.4'
H H 0.0000 0.0000 'International Tables Vol C Tables 4.2.6.8 and 6.1.1.4'
N N 0.0061 0.0033 'International Tables Vol C Tables 4.2.6.8 and 6.1.1.4'
O O 0.0106 0.0060 'International Tables Vol C Tables 4.2.6.8 and 6.1.1.4'
S S 0.1246 0.1234 'International Tables Vol C Tables 4.2.6.8 and 6.1.1.4'
Fe Fe 0.3463 0.8444 'International Tables Vol C Tables 4.2.6.8 and 6.1.1.4'

loop_
_geom_angle_atom_site_label_1
_geom_angle_atom_site_label_2
_geom_angle_atom_site_label_3
_geom_angle
_geom_angle_site_symmetry_3
N2 Fe1 O2 81.41(6) .
N2 Fe1 S2 106.80(6) .
O2 Fe1 S2 89.64(4) .
N2 Fe1 S1 151.57(6) .
O2 Fe1 S1 94.35(4) .
S2 Fe1 S1 101.25(2) .
N2 Fe1 S1 93.28(5) 3_656
O2 Fe1 S1 174.05(4) 3_656
S2 Fe1 S1 94.477(19) 3_656
S1 Fe1 S1 89.060(18) 3_656
C1 S1 Fe1 109.87(8) .
C1 S1 Fe1 116.89(7) 3_656
Fe1 S1 Fe1 90.941(18) 3_656
C14 S2 Fe1 106.42(7) .
N3 C21 C22 111.99(19) .
C26 N4 C22 117.2(2) .
N4 C22 C23 122.6(2) .
N4 C22 C21 116.49(19) .
C23 C22 C21 120.9(2) .
C25 C24 C23 118.9(2) .
C22 C23 C24 118.9(3) .
C24 C25 C26 118.6(3) .
N4 C26 C25 123.6(3) .
O2 C20 N3 121.02(17) .
O2 C20 C19 122.44(17) .
N3 C20 C19 116.43(17) .
C15 C14 C19 117.14(19) .
C15 C14 S2 118.77(16) .
C19 C14 S2 123.99(15) .
C16 C15 C14 122.2(2) .
C18 C19 C14 119.89(18) .
C18 C19 C20 117.54(17) .
C14 C19 C20 122.34(18) .
C17 C16 C15 120.4(2) .
C17 C18 C19 121.4(2) .
C16 C17 C18 118.9(2) .
C20 O2 Fe1 126.59(12) .
C20 N3 C21 122.06(18) .
C1 C6 C5 119.6(2) .
C1 C6 C7 126.07(19) .
C5 C6 C7 114.3(2) .
C6 C1 C2 117.6(2) .
C6 C1 S1 126.17(17) .
C2 C1 S1 115.77(18) .
C4 C5 C6 121.3(3) .
C5 C4 C3 119.6(3) .
C3 C2 C1 121.1(3) .
C4 C3 C2 120.6(3) .
C9 N2 C13 118.6(2) .
C9 N2 Fe1 120.65(16) .
C13 N2 Fe1 120.28(17) .
N2 C9 C10 121.4(3) .
N2 C9 C8 117.04(18) .
C10 C9 C8 121.5(2) .
N1 C8 C9 111.80(18) .
N2 C13 C12 122.9(3) .
C11 C12 C13 118.1(3) .
C12 C11 C10 119.8(2) .
C11 C10 C9 119.1(3) .
C7 N1 C8 116.20(18) .
O1 C7 N1 120.3(2) .
O1 C7 C6 122.1(2) .
N1 C7 C6 117.56(19) .

loop_
_geom_bond_atom_site_label_1
_geom_bond_atom_site_label_2
_geom_bond_distance
_geom_bond_site_symmetry_2
Fe1 N2 2.1430(18) .
Fe1 O2 2.1788(14) .
Fe1 S2 2.3555(6) .
Fe1 S1 2.4451(6) .
Fe1 S1 2.5306(5) 3_656
S1 C1 1.770(2) .
S1 Fe1 2.5306(5) 3_656
S2 C14 1.764(2) .
C21 N3 1.460(3) .
C21 C22 1.506(3) .
N4 C26 1.333(3) .
N4 C22 1.343(3) .
C22 C23 1.387(3) .
C24 C25 1.370(5) .
C24 C23 1.379(4) .
C25 C26 1.384(4) .
C20 O2 1.252(2) .
C20 N3 1.332(2) .
C20 C19 1.495(3) .
C14 C15 1.402(3) .
C14 C19 1.413(3) .
C15 C16 1.381(3) .
C19 C18 1.398(3) .
C16 C17 1.380(3) .
C18 C17 1.388(3) .
C6 C1 1.409(3) .
C6 C5 1.409(3) .
C6 C7 1.492(3) .
C1 C2 1.409(3) .
C5 C4 1.370(4) .
C4 C3 1.377(5) .
C2 C3 1.391(4) .
N2 C9 1.341(3) .
N2 C13 1.346(3) .
C9 C10 1.390(3) .
C9 C8 1.494(4) .
C8 N1 1.470(3) .
C13 C12 1.379(3) .
C12 C11 1.375(5) .
C11 C10 1.377(5) .
N1 C7 1.371(3) .
C7 O1 1.224(3) .
